data_4312995
loop_
_publ_author_name
'Ahmad Dehestani'
'Werner Kaminsky'
'James M. Mayer'

_publ_contact_author_email mayer@chem.washington.edu
_publ_section_title
;
 Tuning the Properties of the Osmium Nitrido Group in TpOs(N)X2by Changing
 the Ancillary Ligand
;
_journal_name_full 'Inorganic Chemistry'
_journal_page_first 605
_journal_page_last 611
_journal_paper_doi 10.1021/ic0260264
_journal_volume 42
_journal_year 2003
_chemical_formula_moiety TpOs(N)(O2CCF3)2
_chemical_formula_sum 'C13 H10 B F6 N7 O4 Os'
_chemical_formula_weight 643.29
_chemical_name_systematic
; 
 ? 
;
_space_group_IT_number 14
_symmetry_cell_setting monoclinic
_symmetry_space_group_name_Hall '-P 2ybc'
_symmetry_space_group_name_H-M 'P 1 21/c 1'
_atom_sites_solution_hydrogens geom
_atom_sites_solution_primary direct
_atom_sites_solution_secondary difmap
_audit_creation_method SHELXL-97
_cell_angle_alpha 90.00(2)
_cell_angle_beta 156.47(2)
_cell_angle_gamma 90.000(10)
_cell_formula_units_Z 4
_cell_length_a 17.608(2)
_cell_length_b 13.718(4)
_cell_length_c 19.390(4)
_cell_measurement_reflns_used 107
_cell_measurement_temperature 130(2)
_cell_volume 1869.8(17)
_computing_cell_refinement 'HKL SCALEPACK'
_computing_data_collection KappaCCD
_computing_data_reduction DENZO
_computing_molecular_graphics 'maXus, Zortep'
_computing_publication_material 'SHELXL-97 (Sheldrick, 1997)'
_computing_structure_refinement 'SHELXL-97 (Sheldrick, 1997)'
_computing_structure_solution SIR92
_diffrn_ambient_temperature 130(2)
_diffrn_measured_fraction_theta_full 0.902
_diffrn_measured_fraction_theta_max 0.902
_diffrn_measurement_device_type 'Nonius KappaCCD'
_diffrn_measurement_method '\f scans'
_diffrn_radiation_monochromator graphite
_diffrn_radiation_source 'fine-focus sealed tube'
_diffrn_radiation_type MoK\a
_diffrn_radiation_wavelength 0.71070
_diffrn_reflns_av_R_equivalents 0.0933
_diffrn_reflns_av_sigmaI/netI 0.1304
_diffrn_reflns_limit_h_max 16
_diffrn_reflns_limit_h_min -17
_diffrn_reflns_limit_k_max 13
_diffrn_reflns_limit_k_min -13
_diffrn_reflns_limit_l_max 18
_diffrn_reflns_limit_l_min -19
_diffrn_reflns_number 4786
_diffrn_reflns_theta_full 20.80
_diffrn_reflns_theta_max 20.80
_diffrn_reflns_theta_min 2.97
_exptl_absorpt_coefficient_mu 6.917
_exptl_absorpt_correction_T_max 0.7236
_exptl_absorpt_correction_T_min 0.2767
_exptl_absorpt_correction_type 'HKL SCALEPACK'
_exptl_crystal_colour red
_exptl_crystal_density_diffrn 2.285
_exptl_crystal_density_method 'not measured'
_exptl_crystal_description plate
_exptl_crystal_F_000 1216
_exptl_crystal_size_max 0.25
_exptl_crystal_size_mid 0.10
_exptl_crystal_size_min 0.05
_refine_diff_density_max 1.967
_refine_diff_density_min -1.381
_refine_diff_density_rms 0.190
_refine_ls_extinction_method none
_refine_ls_goodness_of_fit_ref 1.042
_refine_ls_hydrogen_treatment 'H atoms riding'
_refine_ls_matrix_type full
_refine_ls_number_parameters 289
_refine_ls_number_reflns 1869
_refine_ls_number_restraints 0
_refine_ls_restrained_S_all 1.042
_refine_ls_R_factor_all 0.1076
_refine_ls_R_factor_gt 0.0641
_refine_ls_shift/su_max 0.000
_refine_ls_shift/su_mean 0.000
_refine_ls_structure_factor_coef Fsqd
_refine_ls_weighting_details 'w=1/[\s^2^(Fo^2^)+(0.0702P)^2^+8.2195P] where P=(Fo^2^+2Fc^2^)/3'
_refine_ls_weighting_scheme calc
_refine_ls_wR_factor_gt 0.1463
_refine_ls_wR_factor_ref 0.1642
_reflns_number_gt 1262
_reflns_number_total 1869
_reflns_threshold_expression >2sigma(I)
_cod_data_source_file ic0260264_s1_1.cif
_cod_data_source_block shelxl
_cod_depositor_comments
;
The following automatic conversions were performed:

'_refine_ls_weighting_scheme' value 'calc
w=1/[\s^2^(Fo^2^)+(0.0702P)^2^+8.2195P] where P=(Fo^2^+2Fc^2^)/3' was
changed to 'calc'. New tag '_refine_ls_weighting_details' was
created. The value of the new tag was set to
'w=1/[\s^2^(Fo^2^)+(0.0702P)^2^+8.2195P] where P=(Fo^2^+2Fc^2^)/3'.

Automatic conversion script
Id: cif_fix_values 3143 2015-03-26 13:38:13Z robertas 

The following automatic conversions were performed:
data name '_publ_contact_email' replaced with
'_publ_contact_author_email' as specified in the replacement file
'/home/antanas/src/cod-tools/trunk/data/replacement-values/replacement_tags.lst'.

Automatic conversion script
Id: cif_correct_tags 4998 2017-03-02 13:24:31Z antanas 
;
_cod_original_cell_volume 1870.2(7)
_cod_database_code 4312995

loop_
_symmetry_equiv_pos_as_xyz
'x, y, z'
'-x, y+1/2, -z+1/2'
'-x, -y, -z'
'x, -y-1/2, z-1/2'

loop_
_atom_site_label
_atom_site_type_symbol
_atom_site_fract_x
_atom_site_fract_y
_atom_site_fract_z
_atom_site_U_iso_or_equiv
_atom_site_adp_type
_atom_site_occupancy
_atom_site_calc_flag
_atom_site_refinement_flags
_atom_site_disorder_assembly
_atom_site_disorder_group
C1 C 1.074(3) 0.0249(19) 0.382(3) 0.055(7) Uani 1 d . . .
H1 H 1.0013 -0.0162 0.3510 0.061 Uiso 1 d R . .
C2 C 1.242(3) -0.0043(17) 0.487(3) 0.043(6) Uani 1 d . . .
H2 H 1.3111 -0.0640 0.5512 0.047 Uiso 1 d R . .
C3 C 1.282(4) 0.0754(18) 0.476(4) 0.053(7) Uani 1 d . . .
H3 H 1.3868 0.0780 0.5314 0.059 Uiso 1 d R . .
C4 C 0.630(4) 0.2282(17) -0.131(3) 0.047(6) Uani 1 d . . .
H4 H 0.5028 0.2176 -0.2223 0.051 Uiso 1 d R . .
C5 C 0.687(4) 0.2447(16) -0.151(3) 0.049(7) Uani 1 d . . .
H5 H 0.6067 0.2532 -0.2574 0.054 Uiso 1 d R . .
C6 C 0.888(3) 0.2569(15) 0.021(3) 0.040(6) Uani 1 d . . .
H6 H 0.9751 0.2659 0.0561 0.044 Uiso 1 d R . .
C7 C 1.016(3) 0.4087(16) 0.370(3) 0.042(6) Uani 1 d . . .
H7 H 0.9325 0.4280 0.3369 0.046 Uiso 1 d R . .
C8 C 1.162(4) 0.464(2) 0.465(4) 0.065(8) Uani 1 d . . .
H8 H 1.2085 0.5246 0.5207 0.072 Uiso 1 d R . .
C9 C 1.227(3) 0.4073(16) 0.464(3) 0.054(7) Uani 1 d . . .
H9 H 1.3278 0.4277 0.5169 0.059 Uiso 1 d R . .
C10 C 0.516(4) 0.3438(16) -0.020(4) 0.049(7) Uani 1 d . . .
C11 C 0.320(4) 0.382(2) -0.205(4) 0.062(8) Uani 1 d . . .
C12 C 0.479(4) 0.0936(18) -0.071(3) 0.057(7) Uani 1 d . . .
C13 C 0.303(4) 0.0464(19) -0.255(4) 0.057(7) Uani 1 d . . .
B1 B 1.138(4) 0.245(2) 0.330(4) 0.057(9) Uani 1 d . . .
H1A H 1.2421 0.2547 0.3817 0.086 Uiso 1 calc R . .
N1 N 1.025(3) 0.1146(15) 0.324(2) 0.045(5) Uani 1 d . . .
N2 N 1.159(3) 0.1452(15) 0.386(3) 0.052(5) Uani 1 d . . .
N3 N 0.783(3) 0.2226(11) 0.036(3) 0.042(5) Uani 1 d . . .
N4 N 0.937(3) 0.2427(13) 0.127(3) 0.049(5) Uani 1 d . . .
N5 N 0.997(3) 0.3217(11) 0.320(2) 0.029(4) Uani 1 d . . .
N6 N 1.139(3) 0.3206(16) 0.385(3) 0.056(6) Uani 1 d . . .
N7 N 0.864(3) 0.1956(12) 0.302(2) 0.050(5) Uani 1 d . . .
F1 F 0.2077(19) 0.3213(11) -0.3287(18) 0.063(4) Uani 1 d . . .
F2 F 0.232(2) 0.4248(10) -0.2258(19) 0.065(4) Uani 1 d . . .
F3 F 0.350(2) 0.4562(10) -0.2272(19) 0.064(4) Uani 1 d . . .
F4 F 0.223(2) 0.1119(11) -0.361(2) 0.080(5) Uani 1 d . . .
F5 F 0.3483(19) -0.0315(9) -0.2564(17) 0.056(4) Uani 1 d . . .
F6 F 0.1775(19) 0.0163(10) -0.3126(18) 0.065(4) Uani 1 d . . .
O1 O 0.583(2) 0.2920(13) -0.018(2) 0.073(5) Uani 1 d . . .
O2 O 0.581(2) 0.3571(11) 0.091(2) 0.052(4) Uani 1 d . . .
O3 O 0.626(2) 0.1003(10) 0.008(2) 0.051(4) Uani 1 d . . .
O4 O 0.465(2) 0.1214(13) -0.025(2) 0.055(5) Uani 1 d . . .
Os1 Os 0.81718(15) 0.20583(6) 0.18196(14) 0.0455(5) Uani 1 d . . .

loop_
_atom_site_aniso_label
_atom_site_aniso_U_11
_atom_site_aniso_U_22
_atom_site_aniso_U_33
_atom_site_aniso_U_23
_atom_site_aniso_U_13
_atom_site_aniso_U_12
C1 0.035(17) 0.049(17) 0.038(17) -0.016(14) 0.030(17) -0.021(14)
C2 0.024(15) 0.042(15) 0.034(16) 0.000(12) 0.024(15) 0.010(12)
C3 0.072(19) 0.053(16) 0.08(2) 0.002(16) 0.07(2) 0.008(16)
C4 0.035(15) 0.080(19) 0.033(17) -0.019(14) 0.032(16) -0.013(14)
C5 0.06(2) 0.031(13) 0.044(19) 0.014(12) 0.048(19) 0.019(12)
C6 0.038(16) 0.049(14) 0.038(16) 0.008(12) 0.035(16) 0.016(12)
C7 0.024(15) 0.033(15) 0.023(15) 0.004(12) 0.018(14) 0.007(12)
C8 0.06(2) 0.060(18) 0.07(2) -0.014(17) 0.06(2) -0.012(17)
C9 0.023(15) 0.030(15) 0.051(18) 0.004(14) 0.029(16) -0.003(13)
C10 0.06(2) 0.029(14) 0.08(2) -0.018(15) 0.07(2) -0.015(14)
C11 0.06(2) 0.053(18) 0.07(2) -0.002(19) 0.06(2) 0.007(18)
C12 0.030(18) 0.063(19) 0.011(16) -0.017(14) 0.013(16) -0.014(14)
C13 0.043(18) 0.038(17) 0.06(2) 0.005(16) 0.046(19) 0.000(14)
B1 0.04(2) 0.07(2) 0.04(2) 0.001(18) 0.03(2) 0.014(17)
N1 0.053(14) 0.055(14) 0.049(14) 0.007(12) 0.049(14) -0.002(12)
N2 0.048(14) 0.060(14) 0.047(14) 0.010(12) 0.043(14) 0.013(12)
N3 0.028(12) 0.032(12) 0.037(14) -0.012(10) 0.027(13) -0.007(9)
N4 0.043(14) 0.044(12) 0.042(14) 0.000(11) 0.038(14) 0.006(11)
N5 0.041(12) 0.017(10) 0.030(11) 0.006(9) 0.033(11) 0.007(8)
N6 0.026(12) 0.088(18) 0.041(14) -0.007(13) 0.029(12) -0.013(12)
N7 0.029(11) 0.041(12) 0.028(12) -0.005(10) 0.022(11) -0.005(10)
F1 0.033(9) 0.058(9) 0.031(9) -0.005(8) 0.023(8) -0.010(8)
F2 0.058(10) 0.080(10) 0.065(11) 0.016(8) 0.057(10) 0.018(8)
F3 0.061(10) 0.062(10) 0.058(10) 0.000(8) 0.053(10) 0.003(8)
F4 0.079(12) 0.061(10) 0.073(12) 0.019(10) 0.067(11) 0.014(9)
F5 0.057(9) 0.034(8) 0.051(9) 0.005(7) 0.047(9) 0.007(7)
F6 0.040(9) 0.080(10) 0.050(10) -0.004(8) 0.039(9) -0.002(8)
O1 0.032(11) 0.100(14) 0.018(10) 0.006(11) 0.017(10) 0.013(11)
O2 0.050(12) 0.046(11) 0.044(12) 0.005(9) 0.042(12) 0.007(9)
O3 0.031(10) 0.054(11) 0.045(11) -0.028(9) 0.033(10) -0.026(8)
O4 0.037(11) 0.072(12) 0.026(11) -0.011(9) 0.026(11) -0.013(9)
Os1 0.0416(7) 0.0445(7) 0.0434(7) -0.0002(6) 0.0384(7) -0.0002(6)

loop_
_atom_type_symbol
_atom_type_description
_atom_type_scat_dispersion_real
_atom_type_scat_dispersion_imag
_atom_type_scat_source
C C 0.0033 0.0016 'International Tables Vol C Tables 4.2.6.8 and 6.1.1.4'
H H 0.0000 0.0000 'International Tables Vol C Tables 4.2.6.8 and 6.1.1.4'
B B 0.0013 0.0007 'International Tables Vol C Tables 4.2.6.8 and 6.1.1.4'
N N 0.0061 0.0033 'International Tables Vol C Tables 4.2.6.8 and 6.1.1.4'
F F 0.0171 0.0103 'International Tables Vol C Tables 4.2.6.8 and 6.1.1.4'
O O 0.0106 0.0060 'International Tables Vol C Tables 4.2.6.8 and 6.1.1.4'
Os Os -1.2165 7.6030 'International Tables Vol C Tables 4.2.6.8 and 6.1.1.4'

loop_
_geom_angle_atom_site_label_1
_geom_angle_atom_site_label_2
_geom_angle_atom_site_label_3
_geom_angle
_geom_angle_site_symmetry_1
_geom_angle_site_symmetry_3
_geom_angle_publ_flag
N1 C1 C2 111(2) . . ?
N1 C1 H1 124.5 . . ?
C2 C1 H1 124.4 . . ?
C1 C2 C3 104(2) . . ?
C1 C2 H2 127.2 . . ?
C3 C2 H2 129.2 . . ?
N2 C3 C2 109(2) . . ?
N2 C3 H3 126.3 . . ?
C2 C3 H3 125.0 . . ?
N3 C4 C5 110(2) . . ?
N3 C4 H4 124.2 . . ?
C5 C4 H4 126.0 . . ?
C4 C5 C6 104(2) . . ?
C4 C5 H5 127.1 . . ?
C6 C5 H5 128.5 . . ?
N4 C6 C5 108(2) . . ?
N4 C6 H6 125.5 . . ?
C5 C6 H6 126.4 . . ?
C8 C7 N5 112(2) . . ?
C8 C7 H7 125.3 . . ?
N5 C7 H7 122.6 . . ?
C7 C8 C9 103(2) . . ?
C7 C8 H8 128.4 . . ?
C9 C8 H8 128.5 . . ?
N6 C9 C8 113(2) . . ?
N6 C9 H9 123.6 . . ?
C8 C9 H9 123.6 . . ?
O2 C10 O1 131(3) . . ?
O2 C10 C11 123(2) . . ?
O1 C10 C11 106(2) . . ?
F1 C11 F2 110(2) . . ?
F1 C11 F3 106(2) . . ?
F2 C11 F3 105(2) . . ?
F1 C11 C10 117(2) . . ?
F2 C11 C10 110(2) . . ?
F3 C11 C10 108(2) . . ?
O4 C12 O3 129(2) . . ?
O4 C12 C13 120(2) . . ?
O3 C12 C13 111(2) . . ?
F4 C13 F6 109(2) . . ?
F4 C13 F5 109(2) . . ?
F6 C13 F5 107.1(19) . . ?
F4 C13 C12 109(2) . . ?
F6 C13 C12 109(2) . . ?
F5 C13 C12 113(2) . . ?
N6 B1 N2 106(2) . . ?
N6 B1 N4 109(2) . . ?
N2 B1 N4 106(2) . . ?
N6 B1 H1A 112.0 . . ?
N2 B1 H1A 112.0 . . ?
N4 B1 H1A 112.0 . . ?
C1 N1 N2 106.4(19) . . ?
C1 N1 Os1 133.1(16) . . ?
N2 N1 Os1 120.4(14) . . ?
C3 N2 N1 110.1(19) . . ?
C3 N2 B1 128(2) . . ?
N1 N2 B1 121.7(19) . . ?
C4 N3 N4 108.3(19) . . ?
C4 N3 Os1 132.8(15) . . ?
N4 N3 Os1 118.4(15) . . ?
C6 N4 N3 110(2) . . ?
C6 N4 B1 130(2) . . ?
N3 N4 B1 120(2) . . ?
C7 N5 N6 106.8(17) . . ?
C7 N5 Os1 132.9(15) . . ?
N6 N5 Os1 120.3(13) . . ?
C9 N6 N5 105.1(19) . . ?
C9 N6 B1 132(2) . . ?
N5 N6 B1 121(2) . . ?
C10 O1 Os1 123.9(17) . . ?
C12 O3 Os1 119.0(14) . . ?
N7 Os1 O3 102.5(8) . . ?
N7 Os1 N1 95.4(8) . . ?
O3 Os1 N1 89.7(7) . . ?
N7 Os1 O1 105.1(9) . . ?
O3 Os1 O1 82.5(7) . . ?
N1 Os1 O1 159.2(7) . . ?
N7 Os1 N5 92.9(8) . . ?
O3 Os1 N5 164.6(6) . . ?
N1 Os1 N5 89.9(8) . . ?
O1 Os1 N5 92.6(7) . . ?
N7 Os1 N3 174.2(8) . . ?
O3 Os1 N3 81.9(6) . . ?
N1 Os1 N3 80.6(6) . . ?
O1 Os1 N3 79.2(7) . . ?
N5 Os1 N3 82.8(6) . . ?

loop_
_geom_bond_atom_site_label_1
_geom_bond_atom_site_label_2
_geom_bond_distance
_geom_bond_site_symmetry_2
_geom_bond_publ_flag
C1 N1 1.32(3) . ?
C1 C2 1.41(3) . ?
C1 H1 0.9562 . ?
C2 C3 1.42(3) . ?
C2 H2 0.9614 . ?
C3 N2 1.31(3) . ?
C3 H3 0.9605 . ?
C4 N3 1.33(3) . ?
C4 C5 1.37(3) . ?
C4 H4 0.9551 . ?
C5 C6 1.42(3) . ?
C5 H5 0.9622 . ?
C6 N4 1.32(3) . ?
C6 H6 0.9633 . ?
C7 C8 1.36(3) . ?
C7 N5 1.37(2) . ?
C7 H7 0.9590 . ?
C8 C9 1.42(3) . ?
C8 H8 0.9545 . ?
C9 N6 1.34(3) . ?
C9 H9 0.9600 . ?
C10 O2 1.21(3) . ?
C10 O1 1.35(3) . ?
C10 C11 1.54(4) . ?
C11 F1 1.29(3) . ?
C11 F2 1.33(3) . ?
C11 F3 1.38(3) . ?
C12 O4 1.20(3) . ?
C12 O3 1.32(3) . ?
C12 C13 1.57(3) . ?
C13 F4 1.30(3) . ?
C13 F6 1.34(3) . ?
C13 F5 1.34(3) . ?
B1 N6 1.49(3) . ?
B1 N2 1.56(4) . ?
B1 N4 1.57(4) . ?
B1 H1A 1.0000 . ?
N1 N2 1.40(2) . ?
N1 Os1 2.023(19) . ?
N3 N4 1.34(2) . ?
N3 Os1 2.29(2) . ?
N5 N6 1.43(2) . ?
N5 Os1 2.044(16) . ?
N7 Os1 1.60(2) . ?
O1 Os1 2.030(17) . ?
O3 Os1 1.996(14) . ?

loop_
_geom_torsion_atom_site_label_1
_geom_torsion_atom_site_label_2
_geom_torsion_atom_site_label_3
_geom_torsion_atom_site_label_4
_geom_torsion
_geom_torsion_site_symmetry_1
_geom_torsion_site_symmetry_2
_geom_torsion_site_symmetry_3
_geom_torsion_site_symmetry_4
_geom_torsion_publ_flag
N1 C1 C2 C3 -4(3) . . . . ?
C1 C2 C3 N2 4(3) . . . . ?
N3 C4 C5 C6 -5(3) . . . . ?
C4 C5 C6 N4 3(3) . . . . ?
N5 C7 C8 C9 3(3) . . . . ?
C7 C8 C9 N6 -5(3) . . . . ?
O2 C10 C11 F1 -131(2) . . . . ?
O1 C10 C11 F1 46(3) . . . . ?
O2 C10 C11 F2 -4(4) . . . . ?
O1 C10 C11 F2 173(2) . . . . ?
O2 C10 C11 F3 110(2) . . . . ?
O1 C10 C11 F3 -73(2) . . . . ?
O4 C12 C13 F4 99(3) . . . . ?
O3 C12 C13 F4 -77(3) . . . . ?
O4 C12 C13 F6 -20(3) . . . . ?
O3 C12 C13 F6 163(2) . . . . ?
O4 C12 C13 F5 -139(2) . . . . ?
O3 C12 C13 F5 44(3) . . . . ?
C2 C1 N1 N2 2(3) . . . . ?
C2 C1 N1 Os1 -175.5(16) . . . . ?
C2 C3 N2 N1 -3(3) . . . . ?
C2 C3 N2 B1 -176(2) . . . . ?
C1 N1 N2 C3 1(3) . . . . ?
Os1 N1 N2 C3 178.8(16) . . . . ?
C1 N1 N2 B1 174(2) . . . . ?
Os1 N1 N2 B1 -8(3) . . . . ?
N6 B1 N2 C3 -128(2) . . . . ?
N4 B1 N2 C3 117(3) . . . . ?
N6 B1 N2 N1 60(3) . . . . ?
N4 B1 N2 N1 -55(3) . . . . ?
C5 C4 N3 N4 5(3) . . . . ?
C5 C4 N3 Os1 175.9(14) . . . . ?
C5 C6 N4 N3 0(2) . . . . ?
C5 C6 N4 B1 178(2) . . . . ?
C4 N3 N4 C6 -3(2) . . . . ?
Os1 N3 N4 C6 -175.4(13) . . . . ?
C4 N3 N4 B1 178(2) . . . . ?
Os1 N3 N4 B1 6(2) . . . . ?
N6 B1 N4 C6 121(2) . . . . ?
N2 B1 N4 C6 -126(2) . . . . ?
N6 B1 N4 N3 -61(3) . . . . ?
N2 B1 N4 N3 52(2) . . . . ?
C8 C7 N5 N6 -1(2) . . . . ?
C8 C7 N5 Os1 178.6(17) . . . . ?
C8 C9 N6 N5 4(3) . . . . ?
C8 C9 N6 B1 170(3) . . . . ?
C7 N5 N6 C9 -2(2) . . . . ?
Os1 N5 N6 C9 178.3(15) . . . . ?
C7 N5 N6 B1 -169(2) . . . . ?
Os1 N5 N6 B1 11(3) . . . . ?
N2 B1 N6 C9 136(3) . . . . ?
N4 B1 N6 C9 -110(3) . . . . ?
N2 B1 N6 N5 -60(3) . . . . ?
N4 B1 N6 N5 53(3) . . . . ?
O2 C10 O1 Os1 7(3) . . . . ?
C11 C10 O1 Os1 -170.1(15) . . . . ?
O4 C12 O3 Os1 -24(4) . . . . ?
C13 C12 O3 Os1 152.2(16) . . . . ?
C12 O3 Os1 N7 49.2(18) . . . . ?
C12 O3 Os1 N1 144.6(17) . . . . ?
C12 O3 Os1 O1 -54.7(18) . . . . ?
C12 O3 Os1 N5 -127(2) . . . . ?
C12 O3 Os1 N3 -134.8(18) . . . . ?
C1 N1 Os1 N7 51(2) . . . . ?
N2 N1 Os1 N7 -125.8(16) . . . . ?
C1 N1 Os1 O3 -51(2) . . . . ?
N2 N1 Os1 O3 131.7(16) . . . . ?
C1 N1 Os1 O1 -119(2) . . . . ?
N2 N1 Os1 O1 64(3) . . . . ?
C1 N1 Os1 N5 144(2) . . . . ?
N2 N1 Os1 N5 -32.9(16) . . . . ?
C1 N1 Os1 N3 -133(2) . . . . ?
N2 N1 Os1 N3 49.9(15) . . . . ?
C10 O1 Os1 N7 12.8(19) . . . . ?
C10 O1 Os1 O3 113.7(17) . . . . ?
C10 O1 Os1 N1 -177.5(18) . . . . ?
C10 O1 Os1 N5 -81.0(17) . . . . ?
C10 O1 Os1 N3 -163.2(18) . . . . ?
C7 N5 Os1 N7 -51.8(19) . . . . ?
N6 N5 Os1 N7 127.7(15) . . . . ?
C7 N5 Os1 O3 124(2) . . . . ?
N6 N5 Os1 O3 -56(3) . . . . ?
C7 N5 Os1 N1 -147.2(18) . . . . ?
N6 N5 Os1 N1 32.3(15) . . . . ?
C7 N5 Os1 O1 53.4(19) . . . . ?
N6 N5 Os1 O1 -127.1(15) . . . . ?
C7 N5 Os1 N3 132.2(19) . . . . ?
N6 N5 Os1 N3 -48.3(14) . . . . ?
C4 N3 Os1 N7 -174(7) . . . . ?
N4 N3 Os1 N7 -4(8) . . . . ?
C4 N3 Os1 O3 48(2) . . . . ?
N4 N3 Os1 O3 -141.9(14) . . . . ?
C4 N3 Os1 N1 139(2) . . . . ?
N4 N3 Os1 N1 -50.8(14) . . . . ?
C4 N3 Os1 O1 -36(2) . . . . ?
N4 N3 Os1 O1 134.3(15) . . . . ?
C4 N3 Os1 N5 -130(2) . . . . ?
N4 N3 Os1 N5 40.3(14) . . . . ?
